data_7212387
loop_
_publ_author_name
'Law, Ga-Lai'
'Wong, Ka-Leung'
'Lau, Kok-Kin'
'Lap, Sze-to'
'Tanner, Peter A.'
'Kuo, Fonchu'
'Wong, Wing-Tak'

_publ_section_title
;
 Nonlinear optical activity in dipolar organic--lanthanide complexes
;
_journal_issue 20
_journal_name_full 'Journal of Materials Chemistry'
_journal_page_first 4074
_journal_paper_doi 10.1039/b926376d
_journal_volume 20
_journal_year 2010
_chemical_absolute_configuration ad
_chemical_formula_moiety 'C27 H21 Gd O6 '
_chemical_formula_sum 'C27 H21 Gd O6'
_chemical_formula_weight 598.71
_space_group_IT_number 161
_symmetry_cell_setting trigonal
_symmetry_Int_Tables_number 161
_symmetry_space_group_name_Hall 'R 3 -2"c'
_symmetry_space_group_name_H-M 'R 3 c :H'
_audit_creation_date 2006-12-07
_audit_creation_method 'by CrystalStructure 3.6.0'
_cell_angle_alpha 90
_cell_angle_beta 90
_cell_angle_gamma 120
_cell_formula_units_Z 6
_cell_length_a 22.654(6)
_cell_length_b 22.654(6)
_cell_length_c 7.722(2)
_cell_measurement_reflns_used 6917
_cell_measurement_temperature 301(1)
_cell_measurement_theta_max 27.5
_cell_measurement_theta_min 1.8
_cell_volume 3432.0(16)
_computing_cell_refinement 'SAINT (Bruker, 1999)'
_computing_data_collection 'SMART (Bruker, 1998)'
_computing_data_reduction 'SAINT & CrystalStructure (Rigaku/MSC and Rigaku Corporation, 2003)'
_computing_molecular_graphics 'ORTEP-II (Johnson, 1976)'
_computing_publication_material 'CrystalStructure 3.6.0'
_computing_structure_refinement 'CRYSTALS (Watkin et al., 1996)'
_computing_structure_solution 'SHELXS97 (Sheldrick, 1997)'
_diffrn_measured_fraction_theta_full 0.9915
_diffrn_measured_fraction_theta_max 0.9915
_diffrn_measurement_device_type ' Bruker SMART 1000 CCD'
_diffrn_measurement_method '\w & \f scan'
_diffrn_radiation_type 'Mo K\a'
_diffrn_radiation_wavelength 0.71073
_diffrn_reflns_av_R_equivalents 0.016
_diffrn_reflns_limit_h_max 28
_diffrn_reflns_limit_h_min -29
_diffrn_reflns_limit_k_max 29
_diffrn_reflns_limit_k_min -20
_diffrn_reflns_limit_l_max 9
_diffrn_reflns_limit_l_min -9
_diffrn_reflns_number 6917
_diffrn_reflns_theta_full 27.49
_diffrn_reflns_theta_max 27.49
_exptl_absorpt_coefficient_mu 2.948
_exptl_absorpt_correction_T_max 0.863
_exptl_absorpt_correction_T_min 0.707
_exptl_absorpt_correction_type multi-scan
_exptl_absorpt_process_details 'SADABS (Sheldrick, 1997)'
_exptl_crystal_colour colourless
_exptl_crystal_density_diffrn 1.738
_exptl_crystal_density_method 'not measured'
_exptl_crystal_description rod
_exptl_crystal_F_000 1770.00
_exptl_crystal_size_max 0.48
_exptl_crystal_size_mid 0.06
_exptl_crystal_size_min 0.05
_refine_diff_density_max 0.70
_refine_diff_density_min -0.74
_refine_ls_abs_structure_details 'Flack (1983). 773 Friedel Pairs'
_refine_ls_abs_structure_Flack 0.00(2)
_refine_ls_extinction_coef 2.3(34)
_refine_ls_extinction_method 'Larson (1970) Crystallographic Computing eq. 22'
_refine_ls_goodness_of_fit_ref 1.043
_refine_ls_hydrogen_treatment constr
_refine_ls_number_parameters 112
_refine_ls_number_reflns 1478
_refine_ls_R_factor_gt 0.0180
_refine_ls_shift/su_max 0.0210
_refine_ls_structure_factor_coef F
_refine_ls_weighting_details 'w = 1/[0.0002Fo^2^ + \s(Fo^2^) + 0.015]'
_refine_ls_weighting_scheme calc
_refine_ls_wR_factor_ref 0.0220
_reflns_number_gt 1472
_reflns_number_total 1701
_reflns_threshold_expression F^2^>2.0\s(F^2^)
_cod_data_source_file b926376d.txt
_cod_data_source_block Gd-wt0999w
_cod_original_sg_symbol_H-M 'R 3 c'
_cod_original_formula_sum 'C27 H21 Gd O6 '
_cod_database_code 7212387

loop_
_symmetry_equiv_pos_site_id
_symmetry_equiv_pos_as_xyz
1 +X,+Y,+Z
2 -Y,+X-Y,+Z
3 -X+Y,-X,+Z
4 -X+Y,+Y,1/2+Z
5 +X,+X-Y,1/2+Z
6 -Y,-X,1/2+Z
7 2/3+X,1/3+Y,1/3+Z
8 2/3-Y,1/3+X-Y,1/3+Z
9 2/3-X+Y,1/3-X,1/3+Z
10 2/3-X+Y,1/3+Y,5/6+Z
11 2/3+X,1/3+X-Y,5/6+Z
12 2/3-Y,1/3-X,5/6+Z
13 1/3+X,2/3+Y,2/3+Z
14 1/3-Y,2/3+X-Y,2/3+Z
15 1/3-X+Y,2/3-X,2/3+Z
16 1/3-X+Y,2/3+Y,1/6+Z
17 1/3+X,2/3+X-Y,1/6+Z
18 1/3-Y,2/3-X,1/6+Z

loop_
_atom_site_label
_atom_site_type_symbol
_atom_site_fract_x
_atom_site_fract_y
_atom_site_fract_z
_atom_site_U_iso_or_equiv
_atom_site_adp_type
_atom_site_occupancy
_atom_site_symmetry_multiplicity
_atom_site_calc_flag
_atom_site_refinement_flags
Gd(1) Gd 0.0000 0.0000 0.33577(12) 0.01705(5) Uani 1.00 3 d S
O(1) O -0.02107(12) 0.05908(12) 0.6021(3) 0.0254(6) Uani 1.00 1 d .
O(2) O 0.0410(2) 0.1180(1) 0.3814(3) 0.0368(7) Uani 1.00 1 d .
C(1) C 0.0167(2) 0.1165(2) 0.5279(4) 0.0249(8) Uani 1.00 1 d .
C(2) C 0.0297(2) 0.1802(2) 0.6123(4) 0.0277(9) Uani 1.00 1 d .
C(3) C 0.0755(2) 0.2406(2) 0.5515(4) 0.0307(9) Uani 1.00 1 d .
C(4) C 0.0959(2) 0.3081(2) 0.6262(4) 0.0312(9) Uani 1.00 1 d .
C(5) C 0.1567(2) 0.3639(2) 0.5734(5) 0.0399(11) Uani 1.00 1 d .
C(6) C 0.1791(2) 0.4281(2) 0.6438(6) 0.0466(11) Uani 1.00 1 d .
C(7) C 0.1410(3) 0.4377(2) 0.7662(5) 0.0494(13) Uani 1.00 1 d .
C(8) C 0.0794(2) 0.3826(2) 0.8197(6) 0.0459(12) Uani 1.00 1 d .
C(9) C 0.0568(2) 0.3179(2) 0.7505(5) 0.0373(10) Uani 1.00 1 d .
H(1) H 0.0046 0.1779 0.7131 0.033 Uiso 1.00 1 c R
H(2) H 0.0979 0.2406 0.4475 0.037 Uiso 1.00 1 c R
H(3) H 0.1834 0.3582 0.4876 0.048 Uiso 1.00 1 c R
H(4) H 0.2212 0.4656 0.6068 0.056 Uiso 1.00 1 c R
H(5) H 0.1565 0.4817 0.8143 0.059 Uiso 1.00 1 c R
H(6) H 0.0525 0.3891 0.9038 0.055 Uiso 1.00 1 c R
H(7) H 0.0147 0.2804 0.7879 0.045 Uiso 1.00 1 c R

loop_
_atom_site_aniso_label
_atom_site_aniso_U_11
_atom_site_aniso_U_22
_atom_site_aniso_U_33
_atom_site_aniso_U_12
_atom_site_aniso_U_13
_atom_site_aniso_U_23
Gd(1) 0.01798(9) 0.01798(9) 0.01520(11) 0.00899(4) 0.0000 0.0000
O(1) 0.0259(11) 0.0213(11) 0.0287(11) 0.0117(9) -0.0020(10) -0.0002(10)
O(2) 0.052(2) 0.0261(13) 0.0291(13) 0.0174(13) 0.0092(12) 0.0001(10)
C(1) 0.024(2) 0.025(2) 0.027(2) 0.012(1) -0.0028(12) 0.0016(13)
C(2) 0.036(2) 0.027(2) 0.024(2) 0.019(2) 0.0034(13) -0.0013(13)
C(3) 0.036(2) 0.027(2) 0.029(2) 0.016(2) 0.001(2) -0.003(1)
C(4) 0.038(2) 0.021(2) 0.032(2) 0.013(2) -0.001(1) 0.0006(13)
C(5) 0.037(2) 0.033(2) 0.046(2) 0.014(2) 0.004(2) 0.004(2)
C(6) 0.042(2) 0.025(2) 0.058(3) 0.006(2) -0.014(2) 0.002(2)
C(7) 0.070(3) 0.027(2) 0.049(3) 0.023(2) -0.021(2) -0.009(2)
C(8) 0.064(3) 0.037(2) 0.042(2) 0.029(2) -0.001(2) -0.007(2)
C(9) 0.045(2) 0.029(2) 0.038(2) 0.018(2) 0.004(2) 0.001(2)

loop_
_atom_type_symbol
_atom_type_description
_atom_type_scat_dispersion_real
_atom_type_scat_dispersion_imag
_atom_type_scat_source
C C 0.003 0.002
;
International Tables for Crystallography
(1992, Vol. C, Tables 4.2.6.8 and 6.1.1.4)
;
H H 0.000 0.000
;
International Tables for Crystallography
(1992, Vol. C, Table 6.1.1.4)
;
O O 0.011 0.006
;
International Tables for Crystallography
(1992, Vol. C, Tables 4.2.6.8 and 6.1.1.4)
;
Gd Gd -0.165 3.904
;
International Tables for Crystallography
(1992, Vol. C, Tables 4.2.6.8 and 6.1.1.4)
;

loop_
_geom_angle_atom_site_label_1
_geom_angle_atom_site_label_2
_geom_angle_atom_site_label_3
_geom_angle
_geom_angle_site_symmetry_1
_geom_angle_site_symmetry_2
_geom_angle_site_symmetry_3
Gd(1) Gd(1) O(1) 42.10(7) . 4_555 .
O(1) Gd(1) Gd(1) 38.41(7) . . 4_555
Gd(1) Gd(1) O(1) 42.10(5) . 4_555 2_555
O(1) Gd(1) Gd(1) 38.41(5) 2_555 . 4_555
Gd(1) Gd(1) O(1) 42.10(6) . 4_555 3_555
O(1) Gd(1) Gd(1) 38.41(6) 3_555 . 4_555
O(2) Gd(1) Gd(1) 81.48(6) . . 4_555
O(2) Gd(1) Gd(1) 81.48(6) 2_555 . 4_555
O(2) Gd(1) Gd(1) 81.48(6) 3_555 . 4_555
Gd(1) Gd(1) O(2) 98.52(6) . 4_555 4_555
Gd(1) Gd(1) O(2) 98.52(6) . 4_555 6_555
Gd(1) O(1) Gd(1) 99.5(1) . . 4_555
O(1) Gd(1) O(1) 65.10(8) 2_555 . .
O(1) Gd(1) O(1) 65.1(1) 3_555 . .
O(2) Gd(1) O(1) 51.60(8) . . .
O(2) Gd(1) O(1) 80.42(9) 2_555 . .
O(2) Gd(1) O(1) 116.06(9) 3_555 . .
Gd(1) O(1) C(1) 88.2(2) . . .
Gd(1) O(1) Gd(1) 99.50(7) . 2_555 4_555
O(1) Gd(1) O(1) 65.10(7) 3_555 . 2_555
O(2) Gd(1) O(1) 116.06(9) . . 2_555
O(2) Gd(1) O(1) 51.60(9) 2_555 . 2_555
O(2) Gd(1) O(1) 80.42(9) 3_555 . 2_555
Gd(1) O(1) C(1) 88.2(2) . 2_555 2_555
Gd(1) O(1) Gd(1) 99.5(1) . 3_555 4_555
O(2) Gd(1) O(1) 80.4(1) . . 3_555
O(2) Gd(1) O(1) 116.06(9) 2_555 . 3_555
O(2) Gd(1) O(1) 51.60(9) 3_555 . 3_555
Gd(1) O(1) C(1) 88.2(2) . 3_555 3_555
O(2) Gd(1) O(2) 117.8(1) 2_555 . .
O(2) Gd(1) O(2) 117.8(1) 2_555 . .
Gd(1) O(2) C(1) 100.6(2) . . .
O(2) Gd(1) O(2) 117.8(1) 3_555 . 2_555
Gd(1) O(2) C(1) 100.6(2) . 2_555 2_555
Gd(1) O(2) C(1) 100.6(3) . 3_555 3_555
O(1) Gd(1) O(1) 70.98(9) . 4_555 2_555
O(1) Gd(1) O(1) 71.0(1) . 4_555 3_555
C(1) O(1) Gd(1) 132.5(2) . . 4_555
O(1) Gd(1) O(2) 74.13(9) . 4_555 4_555
O(1) Gd(1) O(2) 80.39(9) . 4_555 6_555
O(1) C(1) O(2) 119.6(3) . . .
O(1) C(1) C(2) 120.2(3) . . .
O(2) C(1) C(2) 120.2(3) . . .
C(1) C(2) C(3) 121.8(3) . . .
C(1) C(2) H(1) 119.0918 . . .
H(1) C(2) C(3) 119.0921 . . .
C(2) C(3) H(2) 116.1625 . . .
C(2) C(3) C(4) 127.7(3) . . .
H(2) C(3) C(4) 116.1637 . . .
C(3) C(4) C(5) 119.0(4) . . .
C(3) C(4) C(9) 122.5(3) . . .
C(9) C(4) C(5) 118.5(3) . . .
C(4) C(5) C(6) 121.1(4) . . .
C(4) C(5) H(3) 119.4403 . . .
C(4) C(9) H(7) 119.9564 . . .
C(4) C(9) C(8) 120.1(3) . . .
H(3) C(5) C(6) 119.4399 . . .
C(5) C(6) C(7) 120.4(3) . . .
C(5) C(6) H(4) 119.7761 . . .
C(6) C(7) C(8) 119.5(4) . . .
H(4) C(6) C(7) 119.7768 . . .
C(6) C(7) H(5) 120.2688 . . .
C(7) C(8) C(9) 120.4(5) . . .
H(5) C(7) C(8) 120.2679 . . .
C(7) C(8) H(6) 119.8061 . . .
C(8) C(9) H(7) 119.9576 . . .
H(6) C(8) C(9) 119.8061 . . .

loop_
_geom_bond_atom_site_label_1
_geom_bond_atom_site_label_2
_geom_bond_distance
_geom_bond_site_symmetry_2
Gd(1) Gd(1) 3.861(1) 4_555
Gd(1) O(1) 2.624(3) .
Gd(1) O(1) 2.624(2) 2_555
Gd(1) O(1) 2.624(3) 3_555
Gd(1) O(2) 2.377(3) .
Gd(1) O(2) 2.377(3) 2_555
Gd(1) O(2) 2.377(4) 3_555
O(1) Gd(1) 2.432(3) 4_555
O(1) C(1) 1.280(4) .
O(2) C(1) 1.251(4) .
C(1) C(2) 1.473(6) .
C(2) C(3) 1.322(4) .
C(2) H(1) 0.9500 .
C(3) C(4) 1.475(5) .
C(3) H(2) 0.9500 .
C(4) C(5) 1.386(5) .
C(4) C(9) 1.397(6) .
C(5) C(6) 1.389(6) .
C(5) H(3) 0.9500 .
C(6) C(7) 1.369(7) .
C(6) H(4) 0.9500 .
C(7) C(8) 1.391(5) .
C(7) H(5) 0.9500 .
C(8) C(9) 1.396(6) .
C(8) H(6) 0.9500 .
C(9) H(7) 0.9500 .

loop_
_geom_contact_atom_site_label_1
_geom_contact_atom_site_label_2
_geom_contact_distance
_geom_contact_site_symmetry_2
Gd(1) Gd(1) 3.861(1) 4_555
